data_7003995
loop_
_publ_author_name
'Pritchard, Ruth'
'Barrett, Simon A.'
'Kilner, Colin A.'
'Halcrow, Malcolm A.'

_publ_section_title
;
 The influence of ligand conformation on the thermal spin transitions
 in iron(iii) saltrien complexes
;
_journal_issue 24
_journal_name_full 'Dalton Transactions'
_journal_page_first 3159
_journal_page_last 3168
_journal_paper_doi 10.1039/b801892h
_journal_year 2008
_chemical_formula_moiety 'C22 H28 Fe N4 O2, F6 P'
_chemical_formula_sum 'C22 H28 F6 Fe N4 O2 P'
_chemical_formula_weight 581.30
_chemical_name_common
;
(1,8-Bis(5-methylsalicylaldiminato)-3,6-diazaoctane)iron(iii)
hexafluorophosphate
;
_chemical_name_systematic
;
[1,8-Bis(5-methylsalicylaldiminato)-3,6-diazaoctane]iron(iii)
hexafluorophosphate
;
_space_group_IT_number 2
_symmetry_cell_setting triclinic
_symmetry_space_group_name_Hall '-P 1'
_symmetry_space_group_name_H-M 'P -1'
_atom_sites_solution_hydrogens geom
_atom_sites_solution_primary direct
_atom_sites_solution_secondary difmap
_audit_creation_method SHELXL-97
_cell_angle_alpha 107.903(4)
_cell_angle_beta 90.780(4)
_cell_angle_gamma 101.238(4)
_cell_formula_units_Z 4
_cell_length_a 10.3752(9)
_cell_length_b 13.3931(11)
_cell_length_c 19.3373(17)
_cell_measurement_reflns_used 54204
_cell_measurement_temperature 150(2)
_cell_measurement_theta_max 28.08
_cell_measurement_theta_min 1.66
_cell_volume 2500.1(4)
_computing_cell_refinement 'APEX 2 software, Bruker Nonius 2004'
_computing_data_collection 'APEX 2 software, Bruker Nonius 2004'
_computing_data_reduction 'SAINT, Bruker Nonius 2004'
_computing_molecular_graphics 'XSEED (Barbour, 2003)'
_computing_publication_material 'local program'
_computing_structure_refinement 'SHELXL-97 (Sheldrick, 1997)'
_computing_structure_solution 'SHELXS-97 (Sheldrick, 1990)'
_diffrn_ambient_temperature 150(2)
_diffrn_detector_area_resol_mean '120 microns'
_diffrn_measured_fraction_theta_full 0.993
_diffrn_measured_fraction_theta_max 0.993
_diffrn_measurement_device_type 'Bruker X8 Apex diffractometer'
_diffrn_measurement_method 'Rotation images'
_diffrn_radiation_monochromator graphite
_diffrn_radiation_source 'rotating anode'
_diffrn_radiation_type MoK\a
_diffrn_radiation_wavelength 0.71073
_diffrn_reflns_av_R_equivalents 0.0232
_diffrn_reflns_av_sigmaI/netI 0.0194
_diffrn_reflns_limit_h_max 13
_diffrn_reflns_limit_h_min -13
_diffrn_reflns_limit_k_max 17
_diffrn_reflns_limit_k_min -17
_diffrn_reflns_limit_l_max 25
_diffrn_reflns_limit_l_min -25
_diffrn_reflns_number 54204
_diffrn_reflns_theta_full 28.08
_diffrn_reflns_theta_max 28.08
_diffrn_reflns_theta_min 1.66
_exptl_absorpt_coefficient_mu 0.740
_exptl_absorpt_correction_T_max 1.196
_exptl_absorpt_correction_T_min 0.783
_exptl_absorpt_correction_type multi-scan
_exptl_absorpt_process_details
;
Sheldrick, G. M. (2002). SADABS v. 2.03. University of
G/ottingen, Germany.
;
_exptl_crystal_colour 'Dark purple'
_exptl_crystal_density_diffrn 1.544
_exptl_crystal_density_method 'not measured'
_exptl_crystal_description 'Rectangular prism'
_exptl_crystal_F_000 1196
_exptl_crystal_size_max 0.45
_exptl_crystal_size_mid 0.28
_exptl_crystal_size_min 0.14
_refine_diff_density_max 0.889
_refine_diff_density_min -0.513
_refine_diff_density_rms 0.061
_refine_ls_extinction_method none
_refine_ls_goodness_of_fit_ref 1.032
_refine_ls_hydrogen_treatment mixed
_refine_ls_matrix_type full
_refine_ls_number_parameters 653
_refine_ls_number_reflns 12097
_refine_ls_number_restraints 0
_refine_ls_restrained_S_all 1.032
_refine_ls_R_factor_all 0.0418
_refine_ls_R_factor_gt 0.0351
_refine_ls_shift/su_max 0.002
_refine_ls_shift/su_mean 0.000
_refine_ls_structure_factor_coef Fsqd
_refine_ls_weighting_details 'calc w=1/[\s^2^(Fo^2^)+(0.0461P)^2^+2.1586P] where P=(Fo^2^+2Fc^2^)/3'
_refine_ls_weighting_scheme calc
_refine_ls_wR_factor_gt 0.0929
_refine_ls_wR_factor_ref 0.0978
_reflns_number_gt 10576
_reflns_number_total 12097
_reflns_threshold_expression >2sigma(I)
_cod_data_source_file b801892h.txt
_cod_data_source_block rpfe7i
_cod_depositor_comments
;
The following automatic conversions were performed:
'_symmetry_cell_setting' value 'Triclinic' changed to 'triclinic'
according to '/home/saulius/struct/CIF-dictionaries/cif_core.dic'
dictionary named 'cif_core.dic' version 2.4.1 from 2010-06-29.

Automatic conversion script
Id: cif_fix_enum 1527 2010-12-29 10:47:43Z saulius 
;
_cod_database_code 7003995

loop_
_symmetry_equiv_pos_as_xyz
'x, y, z'
'-x, -y, -z'

loop_
_atom_site_label
_atom_site_type_symbol
_atom_site_fract_x
_atom_site_fract_y
_atom_site_fract_z
_atom_site_U_iso_or_equiv
_atom_site_adp_type
_atom_site_occupancy
_atom_site_symmetry_multiplicity
_atom_site_calc_flag
_atom_site_refinement_flags
_atom_site_disorder_assembly
_atom_site_disorder_group
Fe1A Fe 0.85970(2) 0.530478(18) 0.291005(13) 0.01739(6) Uani 1 1 d . . .
N2A N 0.84114(14) 0.37353(12) 0.30015(8) 0.0207(3) Uani 1 1 d . . .
C3A C 0.74388(18) 0.34418(15) 0.34987(10) 0.0265(4) Uani 1 1 d . . .
H3A H 0.7894 0.3529 0.3973 0.032 Uiso 1 1 calc R . .
H3B H 0.6976 0.2683 0.3286 0.032 Uiso 1 1 calc R . .
C4A C 0.64470(18) 0.41748(15) 0.36081(11) 0.0284(4) Uani 1 1 d . . .
H4A H 0.5827 0.3944 0.3168 0.034 Uiso 1 1 calc R . .
H4B H 0.5931 0.4116 0.4026 0.034 Uiso 1 1 calc R . .
N5A N 0.71400(15) 0.53147(12) 0.37482(8) 0.0243(3) Uani 1 1 d . . .
H5A H 0.6519 0.5687 0.3662 0.029 Uiso 1 1 calc R . .
C6A C 0.7755(2) 0.58816(17) 0.45043(10) 0.0326(4) Uani 1 1 d . . .
H6A H 0.7316 0.5523 0.4842 0.039 Uiso 1 1 calc R . .
H6B H 0.7632 0.6631 0.4660 0.039 Uiso 1 1 calc R . .
C7A C 0.9230(2) 0.58781(17) 0.45423(10) 0.0317(4) Uani 1 1 d . . .
H7A H 0.9661 0.6383 0.5014 0.038 Uiso 1 1 calc R . .
H7B H 0.9356 0.5151 0.4509 0.038 Uiso 1 1 calc R . .
N8A N 0.98376(15) 0.62037(12) 0.39303(8) 0.0237(3) Uani 1 1 d . . .
H8A H 1.0648 0.6001 0.3881 0.028 Uiso 1 1 calc R . .
C9A C 1.00851(18) 0.73868(15) 0.40570(10) 0.0264(4) Uani 1 1 d . . .
H9A H 1.0928 0.7744 0.4355 0.032 Uiso 1 1 calc R . .
H9B H 0.9368 0.7690 0.4321 0.032 Uiso 1 1 calc R . .
C10A C 1.01424(17) 0.75696(14) 0.33149(10) 0.0245(4) Uani 1 1 d . . .
H10A H 1.0175 0.8335 0.3372 0.029 Uiso 1 1 calc R . .
H10B H 1.0939 0.7368 0.3082 0.029 Uiso 1 1 calc R . .
N11A N 0.89406(14) 0.68906(11) 0.28639(8) 0.0195(3) Uani 1 1 d . . .
C12A C 0.89528(17) 0.29812(14) 0.25992(9) 0.0217(3) Uani 1 1 d . . .
H12A H 0.8649 0.2277 0.2624 0.026 Uiso 1 1 calc R . .
C13A C 0.99818(16) 0.31243(13) 0.21161(9) 0.0196(3) Uani 1 1 d . . .
C14A C 1.05610(16) 0.41495(13) 0.20529(9) 0.0196(3) Uani 1 1 d . . .
C15A C 1.16413(17) 0.42003(14) 0.16159(10) 0.0236(3) Uani 1 1 d . . .
H15A H 1.2091 0.4878 0.1593 0.028 Uiso 1 1 calc R . .
C16A C 1.20575(18) 0.32759(14) 0.12185(10) 0.0240(3) Uani 1 1 d . . .
H16A H 1.2770 0.3338 0.0920 0.029 Uiso 1 1 calc R . .
C17A C 1.14515(18) 0.22502(14) 0.12460(10) 0.0233(3) Uani 1 1 d . . .
C18A C 1.04393(18) 0.22004(14) 0.17056(10) 0.0226(3) Uani 1 1 d . . .
H18A H 1.0037 0.1523 0.1747 0.027 Uiso 1 1 calc R . .
O19A O 1.01235(13) 0.50321(10) 0.23792(7) 0.0238(3) Uani 1 1 d . . .
C20A C 0.83094(16) 0.72715(13) 0.24556(9) 0.0198(3) Uani 1 1 d . . .
H20A H 0.8635 0.7992 0.2471 0.024 Uiso 1 1 calc R . .
C21A C 0.71338(16) 0.66711(13) 0.19740(9) 0.0187(3) Uani 1 1 d . . .
C22A C 0.65943(17) 0.55672(13) 0.18745(9) 0.0207(3) Uani 1 1 d . . .
C23A C 0.54437(19) 0.50806(15) 0.13956(11) 0.0285(4) Uani 1 1 d . . .
H23A H 0.5040 0.4355 0.1334 0.034 Uiso 1 1 calc R . .
C24A C 0.48901(18) 0.56404(16) 0.10136(11) 0.0285(4) Uani 1 1 d . . .
H24A H 0.4124 0.5283 0.0692 0.034 Uiso 1 1 calc R . .
C25A C 0.54336(18) 0.67229(15) 0.10895(10) 0.0254(4) Uani 1 1 d . . .
C26A C 0.65394(17) 0.72156(14) 0.15748(9) 0.0221(3) Uani 1 1 d . . .
H26A H 0.6915 0.7948 0.1643 0.027 Uiso 1 1 calc R . .
O27A O 0.71289(13) 0.49830(10) 0.21975(7) 0.0262(3) Uani 1 1 d . . .
C28A C 1.1886(2) 0.12442(15) 0.07845(11) 0.0312(4) Uani 1 1 d . . .
H28A H 1.1999 0.0796 0.1088 0.047 Uiso 1 1 calc R . .
H28B H 1.2725 0.1450 0.0586 0.047 Uiso 1 1 calc R . .
H28C H 1.1215 0.0840 0.0383 0.047 Uiso 1 1 calc R . .
C29A C 0.4832(2) 0.73141(18) 0.06538(12) 0.0380(5) Uani 1 1 d . . .
H29A H 0.4778 0.8029 0.0974 0.057 Uiso 1 1 calc R . .
H29B H 0.3945 0.6909 0.0449 0.057 Uiso 1 1 calc R . .
H29C H 0.5384 0.7385 0.0258 0.057 Uiso 1 1 calc R . .
Fe1B Fe 0.36399(2) 1.015388(19) 0.266340(13) 0.01879(6) Uani 1 1 d . . .
N2B N 0.34812(14) 0.84880(12) 0.25187(8) 0.0216(3) Uani 1 1 d . . .
C3B C 0.46093(18) 0.82858(15) 0.28941(10) 0.0264(4) Uani 1 1 d . . .
H3C H 0.5417 0.8404 0.2639 0.032 Uiso 1 1 calc R . .
H3D H 0.4427 0.7537 0.2905 0.032 Uiso 1 1 calc R . .
C4B C 0.47837(19) 0.90681(16) 0.36644(10) 0.0289(4) Uani 1 1 d . . .
H4C H 0.4016 0.8893 0.3936 0.035 Uiso 1 1 calc R . .
H4D H 0.5586 0.9021 0.3925 0.035 Uiso 1 1 calc R . .
N5B N 0.49029(15) 1.01728(13) 0.36143(8) 0.0261(3) Uani 1 1 d . . .
H5B H 0.5773 1.0408 0.3531 0.031 Uiso 1 1 calc R . .
C6B C 0.4627(2) 1.09452(19) 0.43048(11) 0.0364(5) Uani 1 1 d . . .
H6C H 0.5057 1.1686 0.4333 0.044 Uiso 1 1 calc R . .
H6D H 0.4979 1.0784 0.4728 0.044 Uiso 1 1 calc R . .
C7B C 0.3134(2) 1.0843(2) 0.43174(11) 0.0371(5) Uani 1 1 d . . .
H7C H 0.2712 1.0128 0.4344 0.045 Uiso 1 1 calc R . .
H7D H 0.2925 1.1396 0.4749 0.045 Uiso 1 1 calc R . .
N8B N 0.26312(15) 1.09902(13) 0.36355(8) 0.0270(3) Uani 1 1 d . . .
H8B H 0.1737 1.0679 0.3554 0.032 Uiso 1 1 calc R . .
C9B C 0.2779(2) 1.21515(16) 0.37125(11) 0.0323(4) Uani 1 1 d . . .
H9C H 0.3612 1.2567 0.4004 0.039 Uiso 1 1 calc R . .
H9D H 0.2038 1.2429 0.3966 0.039 Uiso 1 1 calc R . .
C10B C 0.27911(19) 1.22742(16) 0.29580(11) 0.0304(4) Uani 1 1 d . . .
H10C H 0.1915 1.1948 0.2689 0.036 Uiso 1 1 calc R . .
H10D H 0.3006 1.3043 0.2995 0.036 Uiso 1 1 calc R . .
N11B N 0.38072(14) 1.17203(12) 0.25736(8) 0.0223(3) Uani 1 1 d . . .
C12B C 0.26297(17) 0.76838(14) 0.21019(9) 0.0222(3) Uani 1 1 d . . .
H12B H 0.2743 0.6985 0.2071 0.027 Uiso 1 1 calc R . .
C13B C 0.15091(17) 0.77640(13) 0.16761(9) 0.0204(3) Uani 1 1 d . . .
C14B C 0.12492(17) 0.87746(13) 0.16785(9) 0.0206(3) Uani 1 1 d . . .
C15B C 0.01254(18) 0.87549(14) 0.12398(10) 0.0244(3) Uani 1 1 d . . .
H15B H -0.0086 0.9412 0.1236 0.029 Uiso 1 1 calc R . .
C16B C -0.06673(18) 0.77901(15) 0.08164(10) 0.0244(3) Uani 1 1 d . . .
H16B H -0.1394 0.7805 0.0519 0.029 Uiso 1 1 calc R . .
C17B C -0.04237(17) 0.67856(14) 0.08156(9) 0.0232(3) Uani 1 1 d . . .
C18B C 0.06562(18) 0.67965(14) 0.12492(10) 0.0236(3) Uani 1 1 d . . .
H18B H 0.0833 0.6132 0.1262 0.028 Uiso 1 1 calc R . .
O19B O 0.19961(12) 0.97085(10) 0.20649(7) 0.0250(3) Uani 1 1 d . . .
C20B C 0.45298(17) 1.21447(14) 0.21556(10) 0.0230(3) Uani 1 1 d . . .
H20B H 0.4401 1.2816 0.2131 0.028 Uiso 1 1 calc R . .
C21B C 0.55217(17) 1.16799(13) 0.17213(9) 0.0208(3) Uani 1 1 d . . .
C22B C 0.57689(17) 1.06569(13) 0.16946(9) 0.0217(3) Uani 1 1 d . . .
C23B C 0.67676(19) 1.02821(15) 0.12547(11) 0.0294(4) Uani 1 1 d . . .
H23B H 0.6964 0.9609 0.1232 0.035 Uiso 1 1 calc R . .
C24B C 0.74633(19) 1.08852(15) 0.08566(11) 0.0293(4) Uani 1 1 d . . .
H24B H 0.8113 1.0604 0.0560 0.035 Uiso 1 1 calc R . .
C25B C 0.72377(18) 1.18993(15) 0.08784(10) 0.0251(4) Uani 1 1 d . . .
C26B C 0.62746(18) 1.22806(14) 0.13153(10) 0.0244(3) Uani 1 1 d . . .
H26B H 0.6112 1.2966 0.1345 0.029 Uiso 1 1 calc R . .
O27B O 0.51068(13) 1.00533(10) 0.20579(7) 0.0267(3) Uani 1 1 d . . .
C28B C -0.1331(2) 0.57443(15) 0.03647(11) 0.0309(4) Uani 1 1 d . . .
H28D H -0.1147 0.5590 -0.0149 0.046 Uiso 1 1 calc R . .
H28E H -0.2250 0.5814 0.0416 0.046 Uiso 1 1 calc R . .
H28F H -0.1181 0.5157 0.0536 0.046 Uiso 1 1 calc R . .
C29B C 0.8045(2) 1.25555(18) 0.04555(11) 0.0331(4) Uani 1 1 d . . .
H29D H 0.7805 1.3258 0.0570 0.050 Uiso 1 1 calc R . .
H29E H 0.7864 1.2177 -0.0068 0.050 Uiso 1 1 calc R . .
H29F H 0.8985 1.2654 0.0592 0.050 Uiso 1 1 calc R . .
P30 P 0.36005(5) 0.60053(4) 0.40429(3) 0.02823(11) Uani 1 1 d . A 3
F31 F 0.43260(15) 0.53828(17) 0.44590(10) 0.0699(5) Uani 1 1 d . A 3
F32 F 0.49259(15) 0.69008(14) 0.41592(11) 0.0666(5) Uani 1 1 d . A 3
F33 F 0.28616(14) 0.66116(15) 0.36158(10) 0.0632(5) Uani 1 1 d . A 3
F34 F 0.22731(15) 0.50985(14) 0.39117(12) 0.0676(5) Uani 1 1 d . A 3
F35 F 0.41200(18) 0.53578(16) 0.32948(9) 0.0681(5) Uani 1 1 d . A 3
F36 F 0.30792(19) 0.66339(17) 0.47860(10) 0.0764(6) Uani 1 1 d . A 3
P37 P -0.12343(5) 1.06076(4) 0.37801(3) 0.03209(12) Uani 1 1 d . B 3
F38 F -0.01389(15) 1.05319(17) 0.43393(10) 0.0707(5) Uani 1 1 d . B 3
F39 F -0.03195(14) 1.02266(15) 0.31273(8) 0.0646(5) Uani 1 1 d . B 3
F40 F -0.23130(14) 1.07232(17) 0.32179(10) 0.0681(5) Uani 1 1 d . B 3
F41 F -0.21678(14) 1.09506(14) 0.44306(8) 0.0594(4) Uani 1 1 d . B 3
F42 F -0.05212(17) 1.18255(13) 0.39227(12) 0.0758(6) Uani 1 1 d . B 3
F43 F -0.19638(17) 0.93907(12) 0.36362(12) 0.0735(6) Uani 1 1 d . B 3

loop_
_atom_site_aniso_label
_atom_site_aniso_U_11
_atom_site_aniso_U_22
_atom_site_aniso_U_33
_atom_site_aniso_U_23
_atom_site_aniso_U_13
_atom_site_aniso_U_12
Fe1A 0.01895(12) 0.01723(11) 0.01678(12) 0.00493(9) 0.00070(9) 0.00642(9)
N2A 0.0208(7) 0.0231(7) 0.0211(7) 0.0100(6) 0.0041(6) 0.0066(6)
C3A 0.0280(9) 0.0275(9) 0.0283(9) 0.0136(7) 0.0101(7) 0.0079(7)
C4A 0.0224(8) 0.0290(9) 0.0344(10) 0.0105(8) 0.0084(7) 0.0060(7)
N5A 0.0226(7) 0.0269(8) 0.0251(8) 0.0075(6) 0.0059(6) 0.0098(6)
C6A 0.0392(11) 0.0347(10) 0.0208(9) 0.0054(8) 0.0099(8) 0.0054(8)
C7A 0.0388(11) 0.0365(10) 0.0197(9) 0.0105(8) -0.0034(8) 0.0054(9)
N8A 0.0218(7) 0.0287(8) 0.0200(7) 0.0056(6) -0.0009(6) 0.0074(6)
C9A 0.0257(9) 0.0271(9) 0.0207(8) 0.0013(7) -0.0030(7) 0.0027(7)
C10A 0.0203(8) 0.0246(8) 0.0250(9) 0.0055(7) -0.0033(7) 0.0007(7)
N11A 0.0193(7) 0.0179(6) 0.0189(7) 0.0026(5) 0.0001(5) 0.0039(5)
C12A 0.0247(8) 0.0189(8) 0.0230(8) 0.0087(7) 0.0021(7) 0.0046(6)
C13A 0.0214(8) 0.0187(8) 0.0189(8) 0.0050(6) 0.0014(6) 0.0058(6)
C14A 0.0214(8) 0.0188(8) 0.0187(8) 0.0049(6) 0.0011(6) 0.0065(6)
C15A 0.0242(8) 0.0188(8) 0.0273(9) 0.0069(7) 0.0060(7) 0.0034(6)
C16A 0.0226(8) 0.0247(8) 0.0238(9) 0.0055(7) 0.0055(7) 0.0059(7)
C17A 0.0268(9) 0.0207(8) 0.0213(8) 0.0034(7) 0.0013(7) 0.0081(7)
C18A 0.0269(9) 0.0176(8) 0.0226(8) 0.0051(6) 0.0015(7) 0.0054(7)
O19A 0.0279(6) 0.0182(6) 0.0267(6) 0.0068(5) 0.0087(5) 0.0085(5)
C20A 0.0217(8) 0.0165(7) 0.0204(8) 0.0045(6) 0.0031(6) 0.0045(6)
C21A 0.0191(7) 0.0198(8) 0.0177(8) 0.0055(6) 0.0012(6) 0.0058(6)
C22A 0.0215(8) 0.0201(8) 0.0204(8) 0.0063(6) -0.0013(6) 0.0048(6)
C23A 0.0270(9) 0.0219(8) 0.0335(10) 0.0085(7) -0.0075(8) -0.0007(7)
C24A 0.0231(9) 0.0314(9) 0.0291(10) 0.0085(8) -0.0073(7) 0.0033(7)
C25A 0.0256(9) 0.0295(9) 0.0245(9) 0.0109(7) 0.0002(7) 0.0103(7)
C26A 0.0246(8) 0.0208(8) 0.0229(8) 0.0085(7) 0.0023(7) 0.0066(7)
O27A 0.0295(7) 0.0186(6) 0.0300(7) 0.0088(5) -0.0096(5) 0.0025(5)
C28A 0.0384(11) 0.0237(9) 0.0300(10) 0.0029(8) 0.0089(8) 0.0121(8)
C29A 0.0409(12) 0.0403(11) 0.0387(12) 0.0188(10) -0.0084(9) 0.0128(9)
Fe1B 0.01755(12) 0.01961(12) 0.01736(12) 0.00461(9) 0.00159(9) 0.00155(9)
N2B 0.0207(7) 0.0257(7) 0.0211(7) 0.0112(6) 0.0025(6) 0.0051(6)
C3B 0.0235(8) 0.0316(9) 0.0278(9) 0.0143(8) 0.0006(7) 0.0068(7)
C4B 0.0248(9) 0.0396(11) 0.0255(9) 0.0159(8) 0.0002(7) 0.0053(8)
N5B 0.0209(7) 0.0338(8) 0.0209(7) 0.0074(6) -0.0004(6) 0.0020(6)
C6B 0.0369(11) 0.0449(12) 0.0215(9) 0.0031(8) -0.0055(8) 0.0075(9)
C7B 0.0397(11) 0.0506(13) 0.0205(9) 0.0076(9) 0.0093(8) 0.0134(10)
N8B 0.0222(7) 0.0328(8) 0.0233(8) 0.0059(6) 0.0054(6) 0.0042(6)
C9B 0.0291(10) 0.0346(10) 0.0281(10) 0.0009(8) 0.0051(8) 0.0095(8)
C10B 0.0281(9) 0.0314(10) 0.0321(10) 0.0061(8) 0.0062(8) 0.0130(8)
N11B 0.0218(7) 0.0211(7) 0.0222(7) 0.0030(6) 0.0028(6) 0.0064(6)
C12B 0.0258(8) 0.0205(8) 0.0223(8) 0.0094(7) 0.0041(7) 0.0051(7)
C13B 0.0225(8) 0.0199(8) 0.0178(8) 0.0059(6) 0.0026(6) 0.0019(6)
C14B 0.0212(8) 0.0205(8) 0.0183(8) 0.0055(6) 0.0021(6) 0.0011(6)
C15B 0.0249(8) 0.0224(8) 0.0257(9) 0.0083(7) -0.0006(7) 0.0036(7)
C16B 0.0225(8) 0.0289(9) 0.0197(8) 0.0074(7) -0.0008(6) 0.0009(7)
C17B 0.0241(8) 0.0231(8) 0.0171(8) 0.0029(6) 0.0034(6) -0.0014(7)
C18B 0.0277(9) 0.0199(8) 0.0213(8) 0.0052(7) 0.0041(7) 0.0024(7)
O19B 0.0241(6) 0.0189(6) 0.0283(7) 0.0045(5) -0.0055(5) 0.0016(5)
C20B 0.0242(8) 0.0182(8) 0.0258(9) 0.0051(7) -0.0003(7) 0.0057(6)
C21B 0.0208(8) 0.0198(8) 0.0202(8) 0.0050(6) 0.0010(6) 0.0024(6)
C22B 0.0224(8) 0.0186(8) 0.0216(8) 0.0043(6) 0.0034(6) 0.0015(6)
C23B 0.0321(10) 0.0204(8) 0.0359(10) 0.0079(8) 0.0139(8) 0.0072(7)
C24B 0.0297(9) 0.0269(9) 0.0280(9) 0.0047(7) 0.0118(8) 0.0039(7)
C25B 0.0241(8) 0.0285(9) 0.0212(8) 0.0096(7) 0.0009(7) -0.0006(7)
C26B 0.0261(9) 0.0220(8) 0.0261(9) 0.0100(7) 0.0008(7) 0.0036(7)
O27B 0.0295(7) 0.0218(6) 0.0330(7) 0.0125(5) 0.0139(5) 0.0084(5)
C28B 0.0312(10) 0.0267(9) 0.0255(9) 0.0001(7) -0.0006(8) -0.0022(8)
C29B 0.0289(10) 0.0426(11) 0.0326(10) 0.0217(9) 0.0058(8) 0.0022(8)
P30 0.0211(2) 0.0365(3) 0.0338(3) 0.0176(2) 0.00646(19) 0.01080(19)
F31 0.0492(9) 0.1197(15) 0.0865(12) 0.0786(12) 0.0288(8) 0.0479(10)
F32 0.0338(8) 0.0676(11) 0.1006(14) 0.0391(10) -0.0033(8) -0.0039(7)
F33 0.0372(7) 0.0890(12) 0.0968(13) 0.0697(11) 0.0135(8) 0.0246(8)
F34 0.0358(8) 0.0582(10) 0.1173(15) 0.0456(10) 0.0041(9) 0.0011(7)
F35 0.0680(11) 0.0954(13) 0.0453(9) 0.0132(9) 0.0152(8) 0.0414(10)
F36 0.0776(12) 0.1025(15) 0.0539(10) 0.0132(10) 0.0270(9) 0.0472(11)
P37 0.0214(2) 0.0347(3) 0.0333(3) 0.0004(2) -0.00090(19) 0.0068(2)
F38 0.0401(8) 0.1194(16) 0.0643(11) 0.0379(11) -0.0025(7) 0.0303(9)
F39 0.0330(7) 0.0923(13) 0.0449(8) -0.0069(8) 0.0124(6) 0.0039(8)
F40 0.0289(7) 0.1182(15) 0.0665(11) 0.0478(11) -0.0047(7) 0.0076(8)
F41 0.0358(7) 0.0787(11) 0.0423(8) -0.0118(7) 0.0052(6) 0.0124(7)
F42 0.0462(9) 0.0421(9) 0.1249(17) 0.0125(10) 0.0048(10) -0.0007(7)
F43 0.0585(10) 0.0364(8) 0.1100(15) 0.0039(9) 0.0284(10) 0.0034(7)

loop_
_atom_type_symbol
_atom_type_description
_atom_type_scat_dispersion_real
_atom_type_scat_dispersion_imag
_atom_type_scat_source
C C 0.0033 0.0016 'International Tables Vol C Tables 4.2.6.8 and 6.1.1.4'
H H 0.0000 0.0000 'International Tables Vol C Tables 4.2.6.8 and 6.1.1.4'
N N 0.0061 0.0033 'International Tables Vol C Tables 4.2.6.8 and 6.1.1.4'
O O 0.0106 0.0060 'International Tables Vol C Tables 4.2.6.8 and 6.1.1.4'
F F 0.0171 0.0103 'International Tables Vol C Tables 4.2.6.8 and 6.1.1.4'
P P 0.1023 0.0942 'International Tables Vol C Tables 4.2.6.8 and 6.1.1.4'
Fe Fe 0.3463 0.8444 'International Tables Vol C Tables 4.2.6.8 and 6.1.1.4'

loop_
_geom_angle_atom_site_label_1
_geom_angle_atom_site_label_2
_geom_angle_atom_site_label_3
_geom_angle
_geom_angle_site_symmetry_1
_geom_angle_site_symmetry_3
_geom_angle_publ_flag
O27A Fe1A O19A 107.12(6) . . ?
O27A Fe1A N11A 86.94(5) . . ?
O19A Fe1A N11A 91.16(5) . . ?
O27A Fe1A N2A 97.69(5) . . ?
O19A Fe1A N2A 86.30(5) . . ?
N11A Fe1A N2A 175.21(6) . . ?
O27A Fe1A N8A 156.21(6) . . ?
O19A Fe1A N8A 91.74(6) . . ?
N11A Fe1A N8A 78.12(6) . . ?
N2A Fe1A N8A 97.88(6) . . ?
O27A Fe1A N5A 87.79(6) . . ?
O19A Fe1A N5A 159.79(6) . . ?
N11A Fe1A N5A 103.47(6) . . ?
N2A Fe1A N5A 78.06(5) . . ?
N8A Fe1A N5A 77.99(6) . . ?
C12A N2A C3A 117.37(15) . . ?
C12A N2A Fe1A 125.66(12) . . ?
C3A N2A Fe1A 116.43(11) . . ?
N2A C3A C4A 108.55(14) . . ?
N5A C4A C3A 110.64(15) . . ?
C6A N5A C4A 115.28(15) . . ?
C6A N5A Fe1A 112.42(11) . . ?
C4A N5A Fe1A 106.59(10) . . ?
N5A C6A C7A 110.72(15) . . ?
N8A C7A C6A 109.43(15) . . ?
C7A N8A C9A 113.59(14) . . ?
C7A N8A Fe1A 109.16(11) . . ?
C9A N8A Fe1A 111.34(11) . . ?
N8A C9A C10A 108.00(14) . . ?
N11A C10A C9A 107.14(14) . . ?
C20A N11A C10A 119.57(15) . . ?
C20A N11A Fe1A 128.10(12) . . ?
C10A N11A Fe1A 112.03(11) . . ?
N2A C12A C13A 125.51(16) . . ?
C18A C13A C14A 119.55(15) . . ?
C18A C13A C12A 117.72(15) . . ?
C14A C13A C12A 122.72(15) . . ?
O19A C14A C15A 119.83(15) . . ?
O19A C14A C13A 122.82(15) . . ?
C15A C14A C13A 117.35(15) . . ?
C16A C15A C14A 121.28(16) . . ?
C15A C16A C17A 121.94(16) . . ?
C18A C17A C16A 117.11(15) . . ?
C18A C17A C28A 121.77(16) . . ?
C16A C17A C28A 121.12(16) . . ?
C17A C18A C13A 122.57(16) . . ?
C14A O19A Fe1A 133.71(11) . . ?
N11A C20A C21A 124.58(15) . . ?
C26A C21A C22A 119.50(15) . . ?
C26A C21A C20A 117.57(15) . . ?
C22A C21A C20A 122.90(15) . . ?
O27A C22A C23A 119.34(15) . . ?
O27A C22A C21A 123.38(15) . . ?
C23A C22A C21A 117.27(15) . . ?
C24A C23A C22A 121.51(17) . . ?
C23A C24A C25A 121.90(17) . . ?
C26A C25A C24A 116.95(16) . . ?
C26A C25A C29A 121.94(17) . . ?
C24A C25A C29A 121.11(17) . . ?
C25A C26A C21A 122.81(16) . . ?
C22A O27A Fe1A 133.85(11) . . ?
O19B Fe1B O27B 110.28(6) . . ?
O19B Fe1B N11B 88.83(5) . . ?
O27B Fe1B N11B 85.53(5) . . ?
O19B Fe1B N2B 85.53(5) . . ?
O27B Fe1B N2B 86.89(5) . . ?
N11B Fe1B N2B 168.36(6) . . ?
O19B Fe1B N5B 151.95(6) . . ?
O27B Fe1B N5B 90.89(6) . . ?
N11B Fe1B N5B 111.70(6) . . ?
N2B Fe1B N5B 77.20(6) . . ?
O19B Fe1B N8B 90.50(6) . . ?
O27B Fe1B N8B 152.70(6) . . ?
N11B Fe1B N8B 77.13(6) . . ?
N2B Fe1B N8B 113.04(6) . . ?
N5B Fe1B N8B 76.50(6) . . ?
C12B N2B C3B 119.24(15) . . ?
C12B N2B Fe1B 128.23(12) . . ?
C3B N2B Fe1B 112.11(11) . . ?
N2B C3B C4B 106.65(15) . . ?
N5B C4B C3B 108.03(15) . . ?
C6B N5B C4B 112.34(15) . . ?
C6B N5B Fe1B 111.76(12) . . ?
C4B N5B Fe1B 110.96(11) . . ?
N5B C6B C7B 108.35(16) . . ?
N8B C7B C6B 108.12(16) . . ?
C9B N8B C7B 111.22(16) . . ?
C9B N8B Fe1B 110.73(11) . . ?
C7B N8B Fe1B 111.26(12) . . ?
N8B C9B C10B 108.65(15) . . ?
N11B C10B C9B 107.30(15) . . ?
C20B N11B C10B 118.87(15) . . ?
C20B N11B Fe1B 127.89(12) . . ?
C10B N11B Fe1B 112.41(12) . . ?
N2B C12B C13B 125.12(16) . . ?
C18B C13B C14B 119.86(16) . . ?
C18B C13B C12B 117.99(15) . . ?
C14B C13B C12B 122.14(15) . . ?
O19B C14B C15B 119.52(15) . . ?
O19B C14B C13B 123.27(15) . . ?
C15B C14B C13B 117.22(15) . . ?
C16B C15B C14B 121.14(16) . . ?
C15B C16B C17B 122.00(17) . . ?
C18B C17B C16B 117.28(16) . . ?
C18B C17B C28B 121.87(17) . . ?
C16B C17B C28B 120.85(17) . . ?
C17B C18B C13B 122.47(16) . . ?
C14B O19B Fe1B 135.20(11) . . ?
N11B C20B C21B 125.37(16) . . ?
C26B C21B C22B 119.66(15) . . ?
C26B C21B C20B 118.06(15) . . ?
C22B C21B C20B 122.28(15) . . ?
O27B C22B C23B 119.51(15) . . ?
O27B C22B C21B 122.97(15) . . ?
C23B C22B C21B 117.52(16) . . ?
C24B C23B C22B 120.98(17) . . ?
C23B C24B C25B 122.32(17) . . ?
C26B C25B C24B 117.17(16) . . ?
C26B C25B C29B 121.72(17) . . ?
C24B C25B C29B 121.09(17) . . ?
C25B C26B C21B 122.32(16) . . ?
C22B O27B Fe1B 135.28(11) . . ?
F36 P30 F31 90.29(10) . . ?
F36 P30 F32 92.78(11) . . ?
F31 P30 F32 89.84(10) . . ?
F36 P30 F33 90.30(10) . . ?
F31 P30 F33 179.07(12) . . ?
F32 P30 F33 90.85(9) . . ?
F36 P30 F35 179.32(12) . . ?
F31 P30 F35 89.28(10) . . ?
F32 P30 F35 87.74(11) . . ?
F33 P30 F35 90.13(10) . . ?
F36 P30 F34 88.13(11) . . ?
F31 P30 F34 90.46(10) . . ?
F32 P30 F34 179.03(12) . . ?
F33 P30 F34 88.83(9) . . ?
F35 P30 F34 91.34(11) . . ?
F42 P37 F43 179.38(11) . . ?
F42 P37 F38 88.23(11) . . ?
F43 P37 F38 92.28(12) . . ?
F42 P37 F39 90.47(10) . . ?
F43 P37 F39 89.88(10) . . ?
F38 P37 F39 89.26(9) . . ?
F42 P37 F41 91.29(10) . . ?
F43 P37 F41 88.36(9) . . ?
F38 P37 F41 90.59(9) . . ?
F39 P37 F41 178.23(10) . . ?
F42 P37 F40 89.88(11) . . ?
F43 P37 F40 89.61(11) . . ?
F38 P37 F40 178.10(11) . . ?
F39 P37 F40 90.55(9) . . ?
F41 P37 F40 89.66(9) . . ?

loop_
_geom_bond_atom_site_label_1
_geom_bond_atom_site_label_2
_geom_bond_distance
_geom_bond_site_symmetry_2
_geom_bond_publ_flag
Fe1A O27A 1.9304(13) . ?
Fe1A O19A 1.9325(12) . ?
Fe1A N11A 2.1138(14) . ?
Fe1A N2A 2.1351(14) . ?
Fe1A N8A 2.2057(15) . ?
Fe1A N5A 2.2301(15) . ?
N2A C12A 1.300(2) . ?
N2A C3A 1.484(2) . ?
C3A C4A 1.529(2) . ?
C4A N5A 1.495(2) . ?
N5A C6A 1.492(3) . ?
C6A C7A 1.532(3) . ?
C7A N8A 1.489(2) . ?
N8A C9A 1.496(2) . ?
C9A C10A 1.528(3) . ?
C10A N11A 1.478(2) . ?
N11A C20A 1.295(2) . ?
C12A C13A 1.451(2) . ?
C13A C18A 1.422(2) . ?
C13A C14A 1.430(2) . ?
C14A O19A 1.3266(19) . ?
C14A C15A 1.416(2) . ?
C15A C16A 1.394(2) . ?
C16A C17A 1.412(3) . ?
C17A C18A 1.390(2) . ?
C17A C28A 1.524(2) . ?
C20A C21A 1.459(2) . ?
C21A C26A 1.420(2) . ?
C21A C22A 1.427(2) . ?
C22A O27A 1.330(2) . ?
C22A C23A 1.415(2) . ?
C23A C24A 1.391(3) . ?
C24A C25A 1.411(3) . ?
C25A C26A 1.388(3) . ?
C25A C29A 1.522(2) . ?
Fe1B O19B 1.9311(13) . ?
Fe1B O27B 1.9331(13) . ?
Fe1B N11B 2.1318(15) . ?
Fe1B N2B 2.1342(15) . ?
Fe1B N5B 2.2342(15) . ?
Fe1B N8B 2.2582(15) . ?
N2B C12B 1.291(2) . ?
N2B C3B 1.480(2) . ?
C3B C4B 1.519(3) . ?
C4B N5B 1.494(3) . ?
N5B C6B 1.487(3) . ?
C6B C7B 1.529(3) . ?
C7B N8B 1.494(3) . ?
N8B C9B 1.493(3) . ?
C9B C10B 1.517(3) . ?
C10B N11B 1.484(2) . ?
N11B C20B 1.293(2) . ?
C12B C13B 1.455(2) . ?
C13B C18B 1.421(2) . ?
C13B C14B 1.429(2) . ?
C14B O19B 1.325(2) . ?
C14B C15B 1.424(2) . ?
C15B C16B 1.390(3) . ?
C16B C17B 1.416(3) . ?
C17B C18B 1.385(3) . ?
C17B C28B 1.520(2) . ?
C20B C21B 1.450(2) . ?
C21B C26B 1.426(2) . ?
C21B C22B 1.428(2) . ?
C22B O27B 1.328(2) . ?
C22B C23B 1.419(2) . ?
C23B C24B 1.391(3) . ?
C24B C25B 1.411(3) . ?
C25B C26B 1.389(3) . ?
C25B C29B 1.522(2) . ?
P30 F36 1.5878(17) . ?
P30 F31 1.5969(14) . ?
P30 F32 1.6009(16) . ?
P30 F33 1.6021(14) . ?
P30 F35 1.6022(16) . ?
P30 F34 1.6078(16) . ?
P37 F42 1.5911(17) . ?
P37 F43 1.5941(17) . ?
P37 F38 1.5970(16) . ?
P37 F39 1.6062(15) . ?
P37 F41 1.6071(15) . ?
P37 F40 1.6113(16) . ?

loop_
_geom_hbond_atom_site_label_D
_geom_hbond_atom_site_label_H
_geom_hbond_atom_site_label_A
_geom_hbond_distance_DH
_geom_hbond_distance_HA
_geom_hbond_distance_DA
_geom_hbond_angle_DHA
_geom_hbond_site_symmetry_A
N5A H5A F32 0.93 2.54 3.367(2) 148.9 .
N5A H5A F35 0.93 2.50 3.258(2) 139.4 .
N8A H8A F33 0.93 2.40 3.178(2) 141.1 1_655
N8A H8A F34 0.93 2.27 3.163(2) 161.3 1_655
N5B H5B F40 0.93 2.09 3.009(2) 171.6 1_655
N5B H5B F41 0.93 2.58 3.231(2) 127.8 1_655
N8B H8B F38 0.93 2.50 3.228(2) 135.4 .
N8B H8B F39 0.93 2.18 3.076(2) 162.3 .
